data_7024162
loop_
_publ_author_name
'Cantalupo, Stefanie A.'
'Lum, June S.'
'Buzzeo, Marisa C.'
'Moore, Curtis'
'DiPasquale, Antonio G.'
'Rheingold, Arnold L.'
'Doerrer, Linda H.'

_publ_section_title
;
 Three-coordinate late transition metal fluorinated alkoxide complexes.
;
_journal_issue 2
_journal_name_full 'Dalton transactions (Cambridge, England : 2003)'
_journal_page_first 374
_journal_page_last 383
_journal_paper_doi 10.1039/b911758j
_journal_volume 39
_journal_year 2010
_chemical_formula_sum 'C28 H32 Co F27 K O10'
_chemical_formula_weight 1139.57
_chemical_name_systematic
;
?
;
_space_group_IT_number 7
_symmetry_cell_setting monoclinic
_symmetry_space_group_name_Hall 'P -2yc'
_symmetry_space_group_name_H-M 'P 1 c 1'
_atom_sites_solution_hydrogens geom
_atom_sites_solution_primary direct
_atom_sites_solution_secondary difmap
_audit_creation_method SHELXL-97
_cell_angle_alpha 90.00
_cell_angle_beta 113.9120(10)
_cell_angle_gamma 90.00
_cell_formula_units_Z 4
_cell_length_a 14.5960(6)
_cell_length_b 17.7566(8)
_cell_length_c 17.6882(8)
_cell_measurement_reflns_used 9660
_cell_measurement_temperature 123(2)
_cell_measurement_theta_max 25.40
_cell_measurement_theta_min 2.36
_cell_volume 4190.9(3)
_computing_cell_refinement 'Bruker SMART'
_computing_data_collection 'Bruker SMART'
_computing_data_reduction 'Bruker SAINT'
_computing_molecular_graphics 'Bruker SHELXTL'
_computing_publication_material 'Bruker SHELXTL'
_computing_structure_refinement 'SHELXL-97 (Sheldrick, 1997)'
_computing_structure_solution 'SHELXS-97 (Sheldrick, 1990)'
_diffrn_ambient_temperature 123(2)
_diffrn_measured_fraction_theta_full 1.000
_diffrn_measured_fraction_theta_max 0.996
_diffrn_measurement_device_type 'CCD area detector'
_diffrn_measurement_method 'phi and omega scans'
_diffrn_radiation_monochromator graphite
_diffrn_radiation_source 'fine-focus sealed tube'
_diffrn_radiation_type MoK\a
_diffrn_radiation_wavelength 0.71073
_diffrn_reflns_av_R_equivalents 0.0229
_diffrn_reflns_av_sigmaI/netI 0.0330
_diffrn_reflns_limit_h_max 17
_diffrn_reflns_limit_h_min -17
_diffrn_reflns_limit_k_max 21
_diffrn_reflns_limit_k_min -21
_diffrn_reflns_limit_l_max 13
_diffrn_reflns_limit_l_min -21
_diffrn_reflns_number 34231
_diffrn_reflns_theta_full 25.00
_diffrn_reflns_theta_max 25.44
_diffrn_reflns_theta_min 1.15
_exptl_absorpt_coefficient_mu 0.679
_exptl_absorpt_correction_T_max 0.8222
_exptl_absorpt_correction_T_min 0.7872
_exptl_absorpt_correction_type multi-scan
_exptl_absorpt_process_details sadabs
_exptl_crystal_colour green
_exptl_crystal_density_diffrn 1.806
_exptl_crystal_density_method 'not measured'
_exptl_crystal_description block
_exptl_crystal_F_000 2276
_exptl_crystal_size_max 0.37
_exptl_crystal_size_mid 0.34
_exptl_crystal_size_min 0.30
_refine_diff_density_max 1.062
_refine_diff_density_min -0.532
_refine_diff_density_rms 0.079
_refine_ls_abs_structure_details 'Flack H D (1983), Acta Cryst. A39, 876-881'
_refine_ls_abs_structure_Flack 0.006(15)
_refine_ls_extinction_method none
_refine_ls_goodness_of_fit_ref 0.980
_refine_ls_hydrogen_treatment constr
_refine_ls_matrix_type full
_refine_ls_number_parameters 1208
_refine_ls_number_reflns 11098
_refine_ls_number_restraints 2
_refine_ls_restrained_S_all 0.979
_refine_ls_R_factor_all 0.0502
_refine_ls_R_factor_gt 0.0458
_refine_ls_shift/su_max 0.007
_refine_ls_shift/su_mean 0.000
_refine_ls_structure_factor_coef Fsqd
_refine_ls_weighting_details 'calc w=1/[\s^2^(Fo^2^)+(0.0870P)^2^+4.3000P] where P=(Fo^2^+2Fc^2^)/3'
_refine_ls_weighting_scheme calc
_refine_ls_wR_factor_gt 0.1223
_refine_ls_wR_factor_ref 0.1268
_reflns_number_gt 10174
_reflns_number_total 11098
_reflns_threshold_expression >2sigma(I)
_cod_data_source_file b911758j.txt
_cod_data_source_block lhd167_Compound_4-THF
_cod_depositor_comments
;
The following automatic conversions were performed:

'_symmetry_cell_setting' value 'Monoclinic' changed to 'monoclinic'
according to /home/saulius/struct/CIF-dictionaries/cif_core.dic
dictionary named 'cif_core.dic' version 2.4.2 from 2011-04-26.

Automatic conversion script
Id: cif_fix_values 1891 2012-01-12 08:04:46Z andrius 
;
_cod_original_sg_symbol_H-M Pc
_cod_database_code 7024162

loop_
_symmetry_equiv_pos_as_xyz
'x, y, z'
'x, -y, z+1/2'

loop_
_atom_site_label
_atom_site_type_symbol
_atom_site_fract_x
_atom_site_fract_y
_atom_site_fract_z
_atom_site_U_iso_or_equiv
_atom_site_adp_type
_atom_site_occupancy
_atom_site_symmetry_multiplicity
_atom_site_calc_flag
_atom_site_refinement_flags
Co1 Co 0.14625(4) 0.55754(3) 0.27489(4) 0.01904(16) Uani 1 1 d .
Co2 Co -0.33704(4) 0.94475(3) 0.76711(4) 0.01782(16) Uani 1 1 d .
K1 K 0.63971(8) 0.52637(6) 0.59776(8) 0.0301(3) Uani 1 1 d .
K2 K -0.84557(7) 1.03251(5) 0.59104(7) 0.0240(2) Uani 1 1 d .
F1 F 0.3243(3) 0.3381(2) 0.3209(4) 0.096(2) Uani 1 1 d .
F2 F 0.3003(4) 0.4170(3) 0.2233(6) 0.146(4) Uani 1 1 d .
F3 F 0.2433(5) 0.3026(3) 0.1937(4) 0.101(2) Uani 1 1 d .
F4 F 0.0381(4) 0.3229(2) 0.1332(3) 0.0828(16) Uani 1 1 d .
F5 F 0.0002(3) 0.4336(2) 0.1599(3) 0.0660(12) Uani 1 1 d .
F6 F 0.1122(4) 0.4211(2) 0.1095(3) 0.0685(13) Uani 1 1 d .
F7 F 0.1439(3) 0.25699(16) 0.2834(3) 0.0545(10) Uani 1 1 d .
F8 F 0.0350(4) 0.3367(3) 0.2892(4) 0.101(2) Uani 1 1 d .
F9 F 0.1800(5) 0.3345(2) 0.3793(3) 0.0801(16) Uani 1 1 d .
F10 F 0.4406(4) 0.6387(4) 0.3272(3) 0.099(2) Uani 1 1 d .
F11 F 0.4094(4) 0.7411(2) 0.3706(3) 0.0903(18) Uani 1 1 d .
F12 F 0.5142(3) 0.6633(3) 0.4564(3) 0.0663(12) Uani 1 1 d .
F13 F 0.2523(4) 0.6455(5) 0.4879(3) 0.133(3) Uani 1 1 d .
F14 F 0.2481(5) 0.7377(3) 0.4093(4) 0.116(2) Uani 1 1 d .
F15 F 0.3848(4) 0.7171(3) 0.5163(3) 0.0816(15) Uani 1 1 d .
F16 F 0.4299(5) 0.5190(3) 0.4157(4) 0.121(3) Uani 1 1 d .
F17 F 0.3025(5) 0.5132(3) 0.4457(3) 0.117(3) Uani 1 1 d .
F18 F 0.4344(4) 0.5696(3) 0.5296(3) 0.0831(16) Uani 1 1 d .
F19 F -0.0768(4) 0.5286(2) 0.3993(3) 0.0704(14) Uani 1 1 d .
F20 F 0.0595(3) 0.5073(2) 0.3851(3) 0.0701(14) Uani 1 1 d .
F21 F -0.0809(4) 0.46425(18) 0.2930(3) 0.0724(14) Uani 1 1 d .
F22 F -0.2274(3) 0.5817(2) 0.2520(3) 0.0675(12) Uani 1 1 d .
F23 F -0.1683(3) 0.5528(2) 0.1621(3) 0.0644(12) Uani 1 1 d .
F24 F -0.1762(2) 0.66947(18) 0.1917(2) 0.0481(9) Uani 1 1 d .
F25 F -0.0130(3) 0.72642(16) 0.3150(2) 0.0451(8) Uani 1 1 d .
F26 F 0.0485(3) 0.6524(2) 0.4208(2) 0.0569(10) Uani 1 1 d .
F27 F -0.1104(3) 0.67947(18) 0.3672(3) 0.0545(10) Uani 1 1 d .
F28 F -0.2416(3) 0.8587(3) 0.9774(3) 0.0639(11) Uani 1 1 d .
F29 F -0.2524(3) 0.7682(2) 0.8976(3) 0.0675(13) Uani 1 1 d .
F30 F -0.1177(3) 0.78249(19) 1.0088(2) 0.0463(8) Uani 1 1 d .
F31 F -0.0842(3) 0.75475(19) 0.8645(3) 0.0595(11) Uani 1 1 d .
F32 F -0.0393(3) 0.8543(3) 0.8264(3) 0.0655(12) Uani 1 1 d .
F33 F 0.0249(2) 0.8268(2) 0.9554(2) 0.0452(8) Uani 1 1 d .
F34 F -0.0528(3) 0.92829(19) 1.0270(2) 0.0484(9) Uani 1 1 d .
F35 F -0.0422(3) 0.9771(2) 0.9190(3) 0.0670(13) Uani 1 1 d .
F36 F -0.1757(3) 0.99121(19) 0.9379(3) 0.0580(11) Uani 1 1 d .
F37 F -0.6646(2) 0.8408(2) 0.6774(2) 0.0499(9) Uani 1 1 d .
F38 F -0.5452(3) 0.77596(16) 0.7778(3) 0.0624(12) Uani 1 1 d .
F39 F -0.6574(3) 0.8374(2) 0.8038(3) 0.0642(12) Uani 1 1 d .
F40 F -0.6211(4) 0.9824(3) 0.6598(3) 0.0833(16) Uani 1 1 d .
F41 F -0.6859(3) 0.9794(3) 0.7489(3) 0.0716(13) Uani 1 1 d .
F42 F -0.5488(3) 1.04291(17) 0.7802(3) 0.0530(10) Uani 1 1 d .
F43 F -0.4543(3) 0.8505(2) 0.9130(2) 0.0475(9) Uani 1 1 d .
F44 F -0.4039(2) 0.9653(2) 0.8964(2) 0.0441(8) Uani 1 1 d .
F45 F -0.5460(3) 0.9539(2) 0.9043(3) 0.0555(10) Uani 1 1 d .
F46 F -0.3850(3) 1.18982(18) 0.6184(2) 0.0567(10) Uani 1 1 d .
F47 F -0.4741(3) 1.0939(2) 0.6234(2) 0.0513(9) Uani 1 1 d .
F48 F -0.3366(3) 1.07619(18) 0.6103(2) 0.0456(8) Uani 1 1 d .
F49 F -0.4557(2) 1.19328(17) 0.7467(2) 0.0443(8) Uani 1 1 d .
F50 F -0.3156(2) 1.24870(14) 0.7744(2) 0.0388(8) Uani 1 1 d .
F51 F -0.3324(3) 1.17387(16) 0.8625(2) 0.0423(8) Uani 1 1 d .
F52 F -0.1863(3) 1.17156(18) 0.7214(3) 0.0541(10) Uani 1 1 d .
F53 F -0.1597(2) 1.14072(18) 0.8457(3) 0.0472(9) Uani 1 1 d .
F54 F -0.1738(2) 1.05457(15) 0.7570(3) 0.0410(8) Uani 1 1 d .
O1 O 0.5082(3) 0.4632(2) 0.6597(3) 0.0443(10) Uani 1 1 d .
O2 O 0.5766(3) 0.3795(2) 0.5587(3) 0.0483(12) Uani 1 1 d .
O3 O 0.6608(3) 0.4567(2) 0.4629(3) 0.0376(9) Uani 1 1 d .
O4 O 0.7587(3) 0.59215(18) 0.5291(2) 0.0289(7) Uani 1 1 d .
O5 O 0.7011(3) 0.67627(19) 0.6359(2) 0.0310(8) Uani 1 1 d .
O6 O 0.6038(3) 0.6014(2) 0.7230(3) 0.0419(10) Uani 1 1 d .
O7 O 0.1726(4) 0.4531(2) 0.2876(3) 0.0565(14) Uani 1 1 d .
O8 O 0.2629(3) 0.62030(19) 0.3269(2) 0.0319(8) Uani 1 1 d .
O9 O 0.0155(3) 0.59712(19) 0.2540(2) 0.0291(8) Uani 1 1 d .
O10 O 0.1361(3) 0.5887(2) 0.1593(2) 0.0324(8) Uani 1 1 d .
O11 O -0.9694(3) 0.9536(2) 0.6496(3) 0.0430(10) Uani 1 1 d .
O12 O -0.8927(3) 0.8850(2) 0.5445(3) 0.0443(10) Uani 1 1 d .
O13 O -0.8118(3) 0.9748(2) 0.4571(3) 0.0351(9) Uani 1 1 d .
O14 O -0.7259(3) 1.10960(18) 0.5309(2) 0.0298(8) Uani 1 1 d .
O15 O -0.7932(3) 1.18233(18) 0.6390(2) 0.0317(8) Uani 1 1 d .
O16 O -0.8883(3) 1.0935(2) 0.7187(2) 0.0374(9) Uani 1 1 d .
O17 O -0.2171(2) 0.88534(17) 0.8197(2) 0.0243(7) Uani 1 1 d .
O18 O -0.4642(2) 0.89870(17) 0.7488(2) 0.0240(7) Uani 1 1 d .
O19 O -0.3460(3) 1.05184(16) 0.7742(3) 0.0272(8) Uani 1 1 d .
O20 O -0.3435(2) 0.91394(18) 0.6522(2) 0.0261(7) Uani 1 1 d .
C1 C 0.5086(5) 0.3855(4) 0.6623(5) 0.059(2) Uani 1 1 d .
H1A H 0.4537 0.3672 0.6768 0.071 Uiso 1 1 calc R
H1B H 0.5730 0.3672 0.7046 0.071 Uiso 1 1 calc R
C2 C 0.4946(5) 0.3566(3) 0.5789(6) 0.062(2) Uani 1 1 d .
H2A H 0.4905 0.3009 0.5785 0.075 Uiso 1 1 calc R
H2B H 0.4310 0.3763 0.5367 0.075 Uiso 1 1 calc R
C3 C 0.5711(5) 0.3517(3) 0.4835(5) 0.0567(19) Uani 1 1 d .
H3A H 0.5093 0.3705 0.4383 0.068 Uiso 1 1 calc R
H3B H 0.5679 0.2960 0.4838 0.068 Uiso 1 1 calc R
C4 C 0.6600(5) 0.3758(3) 0.4685(5) 0.0543(18) Uani 1 1 d .
H4A H 0.7221 0.3583 0.5144 0.065 Uiso 1 1 calc R
H4B H 0.6572 0.3531 0.4165 0.065 Uiso 1 1 calc R
C5 C 0.7424(4) 0.4852(3) 0.4457(4) 0.0424(14) Uani 1 1 d .
H5A H 0.7363 0.4674 0.3908 0.051 Uiso 1 1 calc R
H5B H 0.8070 0.4670 0.4880 0.051 Uiso 1 1 calc R
C6 C 0.7388(5) 0.5687(3) 0.4469(4) 0.0397(13) Uani 1 1 d .
H6A H 0.7896 0.5900 0.4292 0.048 Uiso 1 1 calc R
H6B H 0.6719 0.5866 0.4085 0.048 Uiso 1 1 calc R
C7 C 0.7755(4) 0.6713(3) 0.5394(4) 0.0322(11) Uani 1 1 d .
H7A H 0.7168 0.6991 0.5001 0.039 Uiso 1 1 calc R
H7B H 0.8351 0.6855 0.5292 0.039 Uiso 1 1 calc R
C8 C 0.7921(4) 0.6897(3) 0.6270(4) 0.0314(11) Uani 1 1 d .
H8A H 0.8461 0.6576 0.6660 0.038 Uiso 1 1 calc R
H8B H 0.8122 0.7430 0.6393 0.038 Uiso 1 1 calc R
C9 C 0.7058(4) 0.7006(3) 0.7142(4) 0.0382(13) Uani 1 1 d .
H9A H 0.7176 0.7556 0.7203 0.046 Uiso 1 1 calc R
H9B H 0.7617 0.6749 0.7592 0.046 Uiso 1 1 calc R
C10 C 0.6104(5) 0.6820(3) 0.7191(4) 0.0445(14) Uani 1 1 d .
H10A H 0.6076 0.7052 0.7690 0.053 Uiso 1 1 calc R
H10B H 0.5538 0.7016 0.6698 0.053 Uiso 1 1 calc R
C11 C 0.5134(5) 0.5803(4) 0.7295(4) 0.0531(17) Uani 1 1 d .
H11A H 0.4548 0.5975 0.6803 0.064 Uiso 1 1 calc R
H11B H 0.5100 0.6033 0.7793 0.064 Uiso 1 1 calc R
C12 C 0.5134(5) 0.4988(5) 0.7354(4) 0.059(2) Uani 1 1 d .
H12A H 0.5753 0.4822 0.7821 0.070 Uiso 1 1 calc R
H12B H 0.4554 0.4825 0.7468 0.070 Uiso 1 1 calc R
C13 C 0.1597(4) 0.3871(2) 0.2503(3) 0.0268(10) Uani 1 1 d .
C14 C 0.2593(5) 0.3597(4) 0.2477(6) 0.065(2) Uani 1 1 d .
C15 C 0.0777(5) 0.3899(3) 0.1608(4) 0.0473(16) Uani 1 1 d .
C16 C 0.1295(5) 0.3270(3) 0.2998(4) 0.0435(14) Uani 1 1 d .
C17 C 0.3367(3) 0.6309(3) 0.4014(3) 0.0259(10) Uani 1 1 d .
C18 C 0.4281(4) 0.6693(4) 0.3892(4) 0.0510(16) Uani 1 1 d .
C19 C 0.3079(5) 0.6861(5) 0.4540(5) 0.070(3) Uani 1 1 d .
C20 C 0.3760(7) 0.5563(4) 0.4478(5) 0.070(3) Uani 1 1 d .
C21 C -0.0479(4) 0.5955(2) 0.2906(3) 0.0265(11) Uani 1 1 d .
C22 C -0.0385(5) 0.5229(3) 0.3421(5) 0.0519(17) Uani 1 1 d .
C23 C -0.1549(5) 0.6014(3) 0.2239(5) 0.0493(16) Uani 1 1 d .
C24 C -0.0306(4) 0.6645(3) 0.3495(4) 0.0378(13) Uani 1 1 d .
C25 C 0.0476(4) 0.6073(3) 0.0866(4) 0.0375(12) Uani 1 1 d .
H25A H 0.0041 0.6427 0.1002 0.045 Uiso 1 1 calc R
H25B H 0.0087 0.5615 0.0611 0.045 Uiso 1 1 calc R
C26 C 0.0894(5) 0.6436(3) 0.0301(4) 0.0436(14) Uani 1 1 d .
H26A H 0.0429 0.6377 -0.0286 0.052 Uiso 1 1 calc R
H26B H 0.1023 0.6979 0.0427 0.052 Uiso 1 1 calc R
C27 C 0.1847(5) 0.6017(4) 0.0488(4) 0.0442(14) Uani 1 1 d .
H27A H 0.1722 0.5542 0.0168 0.053 Uiso 1 1 calc R
H27B H 0.2330 0.6326 0.0359 0.053 Uiso 1 1 calc R
C28 C 0.2228(4) 0.5863(3) 0.1394(4) 0.0336(12) Uani 1 1 d .
H28A H 0.2551 0.5361 0.1525 0.040 Uiso 1 1 calc R
H28B H 0.2724 0.6249 0.1711 0.040 Uiso 1 1 calc R
C29 C -0.9601(6) 0.8734(4) 0.6456(6) 0.069(2) Uani 1 1 d .
H29A H -1.0113 0.8479 0.6598 0.083 Uiso 1 1 calc R
H29B H -0.8930 0.8569 0.6854 0.083 Uiso 1 1 calc R
C30 C -0.9742(6) 0.8537(3) 0.5599(5) 0.060(2) Uani 1 1 d .
H30A H -0.9756 0.7983 0.5533 0.072 Uiso 1 1 calc R
H30B H -1.0387 0.8743 0.5199 0.072 Uiso 1 1 calc R
C31 C -0.8951(5) 0.8636(3) 0.4679(5) 0.0559(19) Uani 1 1 d .
H31A H -0.9573 0.8825 0.4231 0.067 Uiso 1 1 calc R
H31B H -0.8947 0.8080 0.4641 0.067 Uiso 1 1 calc R
C32 C -0.8050(5) 0.8956(3) 0.4578(4) 0.0495(17) Uani 1 1 d .
H32A H -0.7427 0.8790 0.5041 0.059 Uiso 1 1 calc R
H32B H -0.8033 0.8776 0.4054 0.059 Uiso 1 1 calc R
C33 C -0.7317(5) 1.0085(3) 0.4432(4) 0.0426(14) Uani 1 1 d .
H33A H -0.7362 0.9946 0.3876 0.051 Uiso 1 1 calc R
H33B H -0.6668 0.9901 0.4848 0.051 Uiso 1 1 calc R
C34 C -0.7376(5) 1.0920(3) 0.4495(4) 0.0422(14) Uani 1 1 d .
H34A H -0.6841 1.1164 0.4374 0.051 Uiso 1 1 calc R
H34B H -0.8033 1.1105 0.4092 0.051 Uiso 1 1 calc R
C35 C -0.7110(4) 1.1874(3) 0.5479(4) 0.0422(14) Uani 1 1 d .
H35A H -0.7688 1.2162 0.5087 0.051 Uiso 1 1 calc R
H35B H -0.6498 1.2044 0.5417 0.051 Uiso 1 1 calc R
C36 C -0.7003(4) 1.2006(3) 0.6340(4) 0.0415(14) Uani 1 1 d .
H36A H -0.6459 1.1687 0.6728 0.050 Uiso 1 1 calc R
H36B H -0.6832 1.2540 0.6493 0.050 Uiso 1 1 calc R
C37 C -0.7946(5) 1.2010(3) 0.7168(4) 0.0412(14) Uani 1 1 d .
H37A H -0.7883 1.2562 0.7254 0.049 Uiso 1 1 calc R
H37B H -0.7375 1.1766 0.7620 0.049 Uiso 1 1 calc R
C38 C -0.8899(5) 1.1748(3) 0.7178(4) 0.0459(15) Uani 1 1 d .
H38A H -0.8973 1.1941 0.7675 0.055 Uiso 1 1 calc R
H38B H -0.9470 1.1932 0.6682 0.055 Uiso 1 1 calc R
C39 C -0.9739(5) 1.0637(5) 0.7263(4) 0.0543(19) Uani 1 1 d .
H39A H -1.0355 1.0797 0.6788 0.065 Uiso 1 1 calc R
H39B H -0.9777 1.0820 0.7778 0.065 Uiso 1 1 calc R
C40 C -0.9650(5) 0.9806(5) 0.7280(4) 0.068(2) Uani 1 1 d .
H40A H -0.9007 0.9653 0.7727 0.081 Uiso 1 1 calc R
H40B H -1.0201 0.9579 0.7393 0.081 Uiso 1 1 calc R
C41 C -0.1482(3) 0.8694(2) 0.8953(3) 0.0214(9) Uani 1 1 d .
C42 C -0.1878(4) 0.8157(4) 0.9446(4) 0.0399(13) Uani 1 1 d .
C43 C -0.0592(4) 0.8282(3) 0.8852(4) 0.0430(14) Uani 1 1 d .
C44 C -0.1067(5) 0.9424(3) 0.9458(4) 0.0474(16) Uani 1 1 d .
C45 C -0.5330(3) 0.9091(3) 0.7800(3) 0.0245(10) Uani 1 1 d .
C46 C -0.6017(5) 0.8410(4) 0.7573(4) 0.0474(15) Uani 1 1 d .
C47 C -0.5952(5) 0.9806(4) 0.7416(5) 0.0520(17) Uani 1 1 d .
C48 C -0.4826(5) 0.9191(4) 0.8756(4) 0.0436(14) Uani 1 1 d .
C49 C -0.3250(3) 1.1146(2) 0.7433(3) 0.0224(10) Uani 1 1 d .
C50 C -0.3809(4) 1.1202(3) 0.6488(4) 0.0369(12) Uani 1 1 d .
C51 C -0.3571(4) 1.1836(3) 0.7827(3) 0.0283(10) Uani 1 1 d .
C52 C -0.2102(4) 1.1211(3) 0.7672(4) 0.0337(12) Uani 1 1 d .
C53 C -0.2571(4) 0.9098(3) 0.6309(3) 0.0291(11) Uani 1 1 d .
H53A H -0.2095 0.8708 0.6645 0.035 Uiso 1 1 calc R
H53B H -0.2220 0.9588 0.6408 0.035 Uiso 1 1 calc R
C54 C -0.2984(5) 0.8894(3) 0.5399(4) 0.0384(13) Uani 1 1 d .
H54A H -0.3065 0.9348 0.5053 0.046 Uiso 1 1 calc R
H54B H -0.2540 0.8532 0.5285 0.046 Uiso 1 1 calc R
C55 C -0.3988(4) 0.8542(3) 0.5243(4) 0.0387(13) Uani 1 1 d .
H55A H -0.4457 0.8590 0.4655 0.046 Uiso 1 1 calc R
H55B H -0.3915 0.8004 0.5401 0.046 Uiso 1 1 calc R
C56 C -0.4332(4) 0.8996(3) 0.5791(3) 0.0334(11) Uani 1 1 d .
H56A H -0.4642 0.9474 0.5518 0.040 Uiso 1 1 calc R
H56B H -0.4825 0.8711 0.5930 0.040 Uiso 1 1 calc R

loop_
_atom_site_aniso_label
_atom_site_aniso_U_11
_atom_site_aniso_U_22
_atom_site_aniso_U_33
_atom_site_aniso_U_23
_atom_site_aniso_U_13
_atom_site_aniso_U_12
Co1 0.0200(4) 0.0169(3) 0.0200(4) -0.0015(2) 0.0079(3) -0.0007(2)
Co2 0.0159(3) 0.0176(3) 0.0186(4) 0.0015(2) 0.0056(3) 0.0003(2)
K1 0.0342(6) 0.0222(5) 0.0394(7) 0.0020(5) 0.0206(6) 0.0002(4)
K2 0.0237(5) 0.0231(5) 0.0270(6) -0.0024(4) 0.0120(5) -0.0025(4)
F1 0.033(2) 0.054(2) 0.171(6) 0.028(3) 0.011(3) 0.0180(18)
F2 0.054(3) 0.113(4) 0.302(11) 0.118(6) 0.105(5) 0.033(3)
F3 0.160(5) 0.075(3) 0.119(5) 0.037(3) 0.111(5) 0.076(3)
F4 0.109(4) 0.0366(19) 0.059(3) -0.0124(19) -0.011(3) -0.026(2)
F5 0.0322(19) 0.057(2) 0.091(3) 0.018(2) 0.006(2) -0.0004(16)
F6 0.134(4) 0.0392(18) 0.042(2) -0.0012(17) 0.045(3) 0.004(2)
F7 0.090(3) 0.0213(14) 0.052(2) 0.0029(15) 0.028(2) -0.0062(16)
F8 0.070(3) 0.103(4) 0.161(6) 0.077(4) 0.080(4) 0.028(3)
F9 0.157(5) 0.047(2) 0.040(2) 0.0105(18) 0.044(3) 0.040(3)
F10 0.055(3) 0.204(6) 0.048(3) -0.017(3) 0.030(2) -0.010(3)
F11 0.079(3) 0.062(3) 0.086(4) 0.023(2) -0.012(3) -0.038(2)
F12 0.0299(19) 0.111(3) 0.046(2) -0.004(2) 0.0022(18) -0.011(2)
F13 0.049(3) 0.310(10) 0.053(3) 0.008(5) 0.033(3) 0.015(4)
F14 0.112(4) 0.110(4) 0.083(4) -0.033(3) -0.004(3) 0.088(4)
F15 0.086(3) 0.092(3) 0.041(2) -0.033(2) -0.001(2) 0.021(3)
F16 0.130(5) 0.057(3) 0.122(5) -0.019(3) -0.002(4) 0.058(3)
F17 0.142(5) 0.086(3) 0.062(3) 0.044(3) -0.023(3) -0.071(4)
F18 0.079(3) 0.071(3) 0.052(3) 0.029(2) -0.024(2) -0.011(2)
F19 0.093(3) 0.058(2) 0.104(4) 0.037(2) 0.085(3) 0.034(2)
F20 0.076(3) 0.088(3) 0.071(3) 0.053(2) 0.056(3) 0.060(2)
F21 0.103(4) 0.0208(15) 0.121(4) 0.000(2) 0.074(3) -0.0030(18)
F22 0.0320(19) 0.075(2) 0.102(4) -0.017(3) 0.034(2) -0.0141(18)
F23 0.050(2) 0.063(2) 0.068(3) -0.037(2) 0.012(2) -0.0160(18)
F24 0.0347(18) 0.0433(18) 0.052(2) -0.0012(16) 0.0030(17) 0.0128(14)
F25 0.055(2) 0.0283(15) 0.065(2) -0.0142(15) 0.037(2) -0.0113(14)
F26 0.047(2) 0.084(3) 0.031(2) -0.0111(19) 0.0075(18) 0.0017(19)
F27 0.063(2) 0.0396(17) 0.087(3) -0.0048(18) 0.057(2) 0.0066(16)
F28 0.049(2) 0.104(3) 0.045(2) 0.003(2) 0.026(2) 0.006(2)
F29 0.056(2) 0.065(2) 0.061(3) 0.020(2) 0.003(2) -0.041(2)
F30 0.0500(19) 0.0492(18) 0.0336(19) 0.0183(15) 0.0108(17) -0.0042(15)
F31 0.065(3) 0.0394(18) 0.065(3) -0.0058(18) 0.017(2) 0.0188(17)
F32 0.046(2) 0.112(3) 0.049(2) 0.026(2) 0.031(2) 0.033(2)
F33 0.0201(15) 0.059(2) 0.046(2) 0.0108(17) 0.0028(15) 0.0113(13)
F34 0.0419(19) 0.0473(18) 0.035(2) -0.0140(16) -0.0064(17) -0.0048(15)
F35 0.045(2) 0.044(2) 0.092(4) 0.012(2) 0.008(2) -0.0189(16)
F36 0.061(2) 0.0369(17) 0.051(2) -0.0162(17) -0.004(2) 0.0177(16)
F37 0.0331(18) 0.071(2) 0.040(2) -0.0167(18) 0.0097(17) -0.0257(16)
F38 0.080(3) 0.0223(14) 0.123(4) -0.0149(19) 0.080(3) -0.0140(15)
F39 0.064(2) 0.052(2) 0.110(4) -0.026(2) 0.070(3) -0.0252(18)
F40 0.069(3) 0.130(4) 0.051(3) 0.046(3) 0.024(2) 0.051(3)
F41 0.035(2) 0.100(3) 0.082(3) 0.021(3) 0.026(2) 0.029(2)
F42 0.0350(18) 0.0287(15) 0.095(3) 0.0004(18) 0.026(2) 0.0063(13)
F43 0.0355(17) 0.060(2) 0.041(2) 0.0278(17) 0.0097(16) -0.0002(15)
F44 0.0364(18) 0.065(2) 0.0340(19) -0.0218(16) 0.0173(16) -0.0286(16)
F45 0.050(2) 0.079(2) 0.055(2) -0.030(2) 0.039(2) -0.0210(18)
F46 0.087(3) 0.0364(17) 0.045(2) 0.0150(16) 0.024(2) 0.0201(18)
F47 0.0318(18) 0.064(2) 0.042(2) -0.0049(17) -0.0020(16) 0.0036(15)
F48 0.070(2) 0.0348(15) 0.0385(19) 0.0066(14) 0.0290(19) 0.0081(16)
F49 0.0300(16) 0.0366(16) 0.068(2) -0.0066(16) 0.0218(17) 0.0081(13)
F50 0.0440(19) 0.0178(12) 0.053(2) 0.0003(13) 0.0179(18) -0.0014(12)
F51 0.066(2) 0.0289(15) 0.0356(19) -0.0031(13) 0.0248(18) 0.0029(14)
F52 0.053(2) 0.0343(16) 0.095(3) 0.0132(18) 0.050(2) -0.0082(14)
F53 0.0286(16) 0.0396(17) 0.058(2) -0.0041(16) 0.0011(17) -0.0021(13)
F54 0.0295(16) 0.0273(14) 0.076(3) 0.0022(15) 0.0312(18) 0.0044(12)
O1 0.033(2) 0.052(2) 0.044(3) 0.026(2) 0.013(2) 0.0024(17)
O2 0.035(2) 0.0256(18) 0.076(3) 0.001(2) 0.013(2) -0.0010(15)
O3 0.037(2) 0.0293(17) 0.045(3) -0.0115(17) 0.015(2) 0.0053(16)
O4 0.0301(18) 0.0286(16) 0.030(2) -0.0013(14) 0.0142(17) 0.0002(13)
O5 0.0308(18) 0.0334(17) 0.027(2) -0.0103(15) 0.0099(17) 0.0033(14)
O6 0.0262(19) 0.071(3) 0.031(2) 0.0006(19) 0.0137(18) 0.0013(18)
O7 0.086(4) 0.0218(17) 0.043(3) -0.0080(17) 0.007(3) 0.013(2)
O8 0.0312(19) 0.0299(17) 0.0223(19) 0.0052(15) -0.0019(16) -0.0110(14)
O9 0.0290(19) 0.0338(18) 0.029(2) 0.0049(15) 0.0169(17) 0.0078(14)
O10 0.0262(18) 0.047(2) 0.0212(19) 0.0012(16) 0.0070(16) -0.0033(15)
O11 0.034(2) 0.053(2) 0.036(2) 0.0200(19) 0.0079(19) -0.0076(17)
O12 0.035(2) 0.0232(17) 0.057(3) 0.0036(17) 0.001(2) -0.0014(15)
O13 0.029(2) 0.039(2) 0.035(2) -0.0082(17) 0.0108(18) 0.0113(15)
O14 0.0269(17) 0.0314(17) 0.033(2) 0.0062(16) 0.0145(17) 0.0020(14)
O15 0.0284(18) 0.0276(16) 0.031(2) -0.0084(15) 0.0037(16) -0.0002(14)
O16 0.0291(19) 0.057(2) 0.030(2) -0.0016(18) 0.0153(18) 0.0050(16)
O17 0.0211(16) 0.0255(15) 0.0202(18) 0.0016(14) 0.0021(15) 0.0047(12)
O18 0.0219(16) 0.0246(15) 0.0302(19) -0.0049(14) 0.0153(15) -0.0046(12)
O19 0.0318(18) 0.0164(14) 0.038(2) 0.0011(14) 0.0186(17) -0.0032(13)
O20 0.0219(16) 0.0342(17) 0.0209(18) 0.0011(14) 0.0074(15) 0.0010(13)
C1 0.038(3) 0.060(4) 0.079(6) 0.038(4) 0.026(4) 0.008(3)
C2 0.032(3) 0.026(3) 0.125(8) 0.016(4) 0.027(4) -0.006(2)
C3 0.053(4) 0.021(2) 0.081(6) -0.006(3) 0.012(4) -0.002(2)
C4 0.052(4) 0.033(3) 0.060(4) -0.018(3) 0.004(3) 0.009(3)
C5 0.038(3) 0.052(3) 0.038(3) -0.012(3) 0.017(3) 0.011(3)
C6 0.040(3) 0.054(3) 0.033(3) 0.000(3) 0.024(3) 0.007(3)
C7 0.029(3) 0.025(2) 0.042(3) 0.002(2) 0.015(3) -0.0053(19)
C8 0.026(2) 0.025(2) 0.039(3) -0.005(2) 0.010(2) -0.0038(19)
C9 0.041(3) 0.035(3) 0.029(3) -0.009(2) 0.005(3) 0.009(2)
C10 0.054(4) 0.050(3) 0.033(3) -0.009(3) 0.020(3) 0.013(3)
C11 0.034(3) 0.090(5) 0.039(4) -0.012(3) 0.018(3) -0.004(3)
C12 0.031(3) 0.119(7) 0.024(3) 0.011(4) 0.010(3) -0.013(4)
C13 0.025(2) 0.016(2) 0.036(3) -0.005(2) 0.010(2) 0.0007(18)
C14 0.045(4) 0.048(4) 0.118(8) 0.030(4) 0.050(5) 0.016(3)
C15 0.070(4) 0.022(2) 0.047(4) -0.006(2) 0.021(4) -0.015(3)
C16 0.043(3) 0.037(3) 0.054(4) 0.008(3) 0.023(3) 0.011(2)
C17 0.022(2) 0.025(2) 0.022(3) -0.0024(19) 0.000(2) 0.0045(18)
C18 0.027(3) 0.069(4) 0.045(4) -0.004(3) 0.003(3) -0.007(3)
C19 0.046(4) 0.117(7) 0.034(4) -0.027(4) 0.001(3) 0.037(4)
C20 0.072(5) 0.047(4) 0.049(5) 0.016(3) -0.017(4) -0.011(4)
C21 0.025(2) 0.020(2) 0.041(3) 0.001(2) 0.021(2) 0.0036(17)
C22 0.058(4) 0.041(3) 0.082(5) 0.013(3) 0.054(4) 0.012(3)
C23 0.033(3) 0.049(3) 0.069(5) -0.015(3) 0.025(3) -0.007(3)
C24 0.036(3) 0.039(3) 0.046(4) -0.010(3) 0.025(3) 0.002(2)
C25 0.032(3) 0.041(3) 0.030(3) 0.000(2) 0.003(3) -0.003(2)
C26 0.054(4) 0.045(3) 0.023(3) 0.006(2) 0.006(3) -0.003(3)
C27 0.051(4) 0.053(3) 0.033(3) -0.003(3) 0.022(3) 0.004(3)
C28 0.035(3) 0.037(3) 0.035(3) -0.002(2) 0.021(3) -0.006(2)
C29 0.060(4) 0.051(4) 0.085(6) 0.045(4) 0.017(4) -0.009(3)
C30 0.058(4) 0.029(3) 0.078(6) 0.013(3) 0.012(4) -0.017(3)
C31 0.044(3) 0.036(3) 0.066(5) -0.023(3) -0.001(3) 0.008(3)
C32 0.042(3) 0.045(3) 0.046(4) -0.024(3) 0.001(3) 0.017(3)
C33 0.040(3) 0.061(4) 0.036(3) 0.002(3) 0.025(3) 0.017(3)
C34 0.037(3) 0.060(3) 0.041(3) 0.013(3) 0.027(3) 0.010(3)
C35 0.030(3) 0.036(3) 0.065(4) 0.009(3) 0.024(3) -0.006(2)
C36 0.025(3) 0.031(3) 0.055(4) -0.007(3) 0.002(3) -0.009(2)
C37 0.052(3) 0.030(3) 0.029(3) -0.012(2) 0.002(3) 0.006(2)
C38 0.058(4) 0.054(3) 0.025(3) -0.005(3) 0.016(3) 0.025(3)
C39 0.028(3) 0.111(6) 0.027(3) -0.005(3) 0.015(3) -0.002(3)
C40 0.033(3) 0.136(7) 0.031(4) 0.031(4) 0.009(3) -0.021(4)
C41 0.018(2) 0.022(2) 0.021(2) 0.0020(18) 0.005(2) -0.0043(16)
C42 0.029(3) 0.060(3) 0.025(3) 0.014(3) 0.005(2) -0.007(3)
C43 0.030(3) 0.051(3) 0.047(4) 0.015(3) 0.015(3) 0.006(2)
C44 0.037(3) 0.042(3) 0.042(4) -0.006(3) -0.006(3) 0.002(2)
C45 0.019(2) 0.029(2) 0.027(3) 0.002(2) 0.010(2) -0.0016(18)
C46 0.042(3) 0.055(3) 0.052(4) -0.017(3) 0.026(3) -0.014(3)
C47 0.034(3) 0.060(4) 0.066(5) 0.014(3) 0.024(3) 0.013(3)
C48 0.036(3) 0.057(3) 0.042(4) -0.004(3) 0.020(3) 0.000(3)
C49 0.020(2) 0.0146(19) 0.030(3) 0.0047(19) 0.008(2) 0.0015(16)
C50 0.047(3) 0.029(2) 0.032(3) 0.007(2) 0.013(3) 0.010(2)
C51 0.029(3) 0.021(2) 0.031(3) 0.000(2) 0.008(2) -0.0008(18)
C52 0.027(3) 0.027(2) 0.047(4) 0.004(2) 0.015(3) -0.004(2)
C53 0.030(3) 0.031(2) 0.030(3) 0.000(2) 0.016(2) 0.0023(19)
C54 0.048(3) 0.043(3) 0.031(3) 0.004(2) 0.023(3) 0.005(2)
C55 0.046(3) 0.042(3) 0.023(3) -0.007(2) 0.008(3) 0.000(2)
C56 0.024(3) 0.041(3) 0.026(3) -0.003(2) 0.001(2) 0.001(2)

loop_
_atom_type_symbol
_atom_type_description
_atom_type_scat_dispersion_real
_atom_type_scat_dispersion_imag
_atom_type_scat_source
C C 0.0033 0.0016 'International Tables Vol C Tables 4.2.6.8 and 6.1.1.4'
H H 0.0000 0.0000 'International Tables Vol C Tables 4.2.6.8 and 6.1.1.4'
O O 0.0106 0.0060 'International Tables Vol C Tables 4.2.6.8 and 6.1.1.4'
F F 0.0171 0.0103 'International Tables Vol C Tables 4.2.6.8 and 6.1.1.4'
K K 0.2009 0.2494 'International Tables Vol C Tables 4.2.6.8 and 6.1.1.4'
Co Co 0.3494 0.9721 'International Tables Vol C Tables 4.2.6.8 and 6.1.1.4'

loop_
_geom_angle_atom_site_label_1
_geom_angle_atom_site_label_2
_geom_angle_atom_site_label_3
_geom_angle
_geom_angle_site_symmetry_1
_geom_angle_site_symmetry_3
O7 Co1 O9 121.3(2) . .
O7 Co1 O8 114.4(2) . .
O9 Co1 O8 119.74(16) . .
O7 Co1 O10 108.11(19) . .
O9 Co1 O10 92.52(15) . .
O8 Co1 O10 90.73(15) . .
O19 Co2 O17 125.77(15) . .
O19 Co2 O18 110.18(14) . .
O17 Co2 O18 118.15(14) . .
O19 Co2 O20 110.49(15) . .
O17 Co2 O20 90.03(14) . .
O18 Co2 O20 93.73(14) . .
O4 K1 O2 119.84(13) . .
O4 K1 O1 176.46(12) . .
O2 K1 O1 60.46(14) . .
O4 K1 O5 60.35(10) . .
O2 K1 O5 179.18(13) . .
O1 K1 O5 119.30(13) . .
O4 K1 O3 60.44(11) . .
O2 K1 O3 60.81(14) . .
O1 K1 O3 118.90(14) . .
O5 K1 O3 119.18(12) . .
O4 K1 O6 119.96(12) . .
O2 K1 O6 119.70(14) . .
O1 K1 O6 60.37(13) . .
O5 K1 O6 60.23(11) . .
O3 K1 O6 175.20(13) . .
O4 K1 F18 116.33(13) . .
O2 K1 F18 87.78(13) . .
O1 K1 F18 60.18(13) . .
O5 K1 F18 91.43(12) . .
O3 K1 F18 102.56(15) . .
O6 K1 F18 72.85(15) . .
O4 K1 F23 72.47(11) . 2_665
O2 K1 F23 79.22(12) . 2_665
O1 K1 F23 110.85(12) . 2_665
O5 K1 F23 101.58(12) . 2_665
O3 K1 F23 72.64(13) . 2_665
O6 K1 F23 112.15(14) . 2_665
F18 K1 F23 166.88(13) . 2_665
O4 K1 F22 110.60(10) . 2_665
O2 K1 F22 71.20(13) . 2_665
O1 K1 F22 72.91(10) . 2_665
O5 K1 F22 109.54(12) . 2_665
O3 K1 F22 102.64(12) . 2_665
O6 K1 F22 81.80(12) . 2_665
F18 K1 F22 132.97(12) . 2_665
F23 K1 F22 40.39(11) 2_665 2_665
O12 K2 O14 118.66(13) . .
O12 K2 O16 120.05(14) . .
O14 K2 O16 120.32(12) . .
O12 K2 O11 60.83(14) . .
O14 K2 O11 179.08(13) . .
O16 K2 O11 60.33(13) . .
O12 K2 O13 60.46(13) . .
O14 K2 O13 59.86(11) . .
O16 K2 O13 177.01(12) . .
O11 K2 O13 119.46(13) . .
O12 K2 O15 178.75(12) . .
O14 K2 O15 60.43(11) . .
O16 K2 O15 60.69(12) . .
O11 K2 O15 120.09(13) . .
O13 K2 O15 118.87(12) . .
O12 K2 F34 90.98(11) . 2_474
O14 K2 F34 117.54(11) . 2_474
O16 K2 F34 71.23(12) . 2_474
O11 K2 F34 61.89(11) . 2_474
O13 K2 F34 105.94(12) . 2_474
O15 K2 F34 90.23(11) . 2_474
O12 K2 F41 89.11(13) . .
O14 K2 F41 98.18(12) . .
O16 K2 F41 73.20(12) . .
O11 K2 F41 82.62(12) . .
O13 K2 F41 109.79(12) . .
O15 K2 F41 90.19(13) . .
F34 K2 F41 138.73(12) 2_474 .
O12 K2 F40 86.62(14) . .
O14 K2 F40 64.05(11) . .
O16 K2 F40 109.76(13) . .
O11 K2 F40 116.50(13) . .
O13 K2 F40 73.10(12) . .
O15 K2 F40 92.18(14) . .
F34 K2 F40 177.58(14) 2_474 .
F41 K2 F40 41.02(11) . .
O12 K2 F35 69.43(11) . 2_474
O14 K2 F35 97.04(12) . 2_474
O16 K2 F35 112.19(12) . 2_474
O11 K2 F35 82.07(13) . 2_474
O13 K2 F35 65.01(11) . 2_474
O15 K2 F35 111.36(11) . 2_474
F34 K2 F35 40.99(11) 2_474 2_474
F41 K2 F35 157.85(13) . 2_474
F40 K2 F35 137.87(13) . 2_474
C20 F18 K1 119.9(6) . .
C23 F22 K1 97.5(4) . 2_464
C23 F23 K1 115.3(3) . 2_464
C44 F34 K2 116.3(4) . 2_675
C44 F35 K2 97.1(4) . 2_675
C47 F40 K2 102.7(3) . .
C47 F41 K2 108.8(4) . .
C1 O1 C12 114.0(5) . .
C1 O1 K1 114.7(4) . .
C12 O1 K1 113.4(3) . .
C3 O2 C2 114.0(5) . .
C3 O2 K1 117.3(4) . .
C2 O2 K1 115.6(4) . .
C4 O3 C5 113.3(4) . .
C4 O3 K1 111.9(4) . .
C5 O3 K1 114.2(3) . .
C6 O4 C7 111.8(4) . .
C6 O4 K1 115.0(3) . .
C7 O4 K1 118.0(3) . .
C8 O5 C9 112.2(4) . .
C8 O5 K1 110.8(3) . .
C9 O5 K1 113.9(3) . .
C11 O6 C10 110.5(5) . .
C11 O6 K1 114.5(4) . .
C10 O6 K1 113.4(3) . .
C13 O7 Co1 146.1(4) . .
C17 O8 Co1 139.1(3) . .
C21 O9 Co1 137.0(3) . .
C28 O10 C25 110.2(4) . .
C28 O10 Co1 121.0(3) . .
C25 O10 Co1 128.5(3) . .
C29 O11 C40 114.1(6) . .
C29 O11 K2 112.9(4) . .
C40 O11 K2 113.9(3) . .
C31 O12 C30 112.5(5) . .
C31 O12 K2 117.1(4) . .
C30 O12 K2 116.0(4) . .
C32 O13 C33 111.2(4) . .
C32 O13 K2 113.2(4) . .
C33 O13 K2 115.6(3) . .
C34 O14 C35 112.2(4) . .
C34 O14 K2 116.7(3) . .
C35 O14 K2 118.1(3) . .
C37 O15 C36 113.0(4) . .
C37 O15 K2 113.9(3) . .
C36 O15 K2 110.2(3) . .
C39 O16 C38 111.4(5) . .
C39 O16 K2 115.3(4) . .
C38 O16 K2 112.8(3) . .
C41 O17 Co2 140.0(3) . .
C45 O18 Co2 134.6(3) . .
C49 O19 Co2 140.5(3) . .
C56 O20 C53 109.0(4) . .
C56 O20 Co2 126.3(3) . .
C53 O20 Co2 124.5(3) . .
O1 C1 C2 108.3(5) . .
O2 C2 C1 110.7(6) . .
O2 C3 C4 110.7(5) . .
O3 C4 C3 109.3(5) . .
O3 C5 C6 108.1(4) . .
O4 C6 C5 108.3(5) . .
O4 C7 C8 107.0(4) . .
O5 C8 C7 108.1(4) . .
O5 C9 C10 108.4(5) . .
O6 C10 C9 108.1(4) . .
O6 C11 C12 107.2(5) . .
O1 C12 C11 111.7(5) . .
O7 C13 C15 112.1(4) . .
O7 C13 C16 110.1(5) . .
C15 C13 C16 108.7(4) . .
O7 C13 C14 110.3(5) . .
C15 C13 C14 108.9(6) . .
C16 C13 C14 106.6(4) . .
F1 C14 F2 107.6(7) . .
F1 C14 F3 109.1(5) . .
F2 C14 F3 108.4(8) . .
F1 C14 C13 111.9(7) . .
F2 C14 C13 108.6(5) . .
F3 C14 C13 111.2(6) . .
F4 C15 F6 110.7(6) . .
F4 C15 F5 105.7(6) . .
F6 C15 F5 107.2(5) . .
F4 C15 C13 112.8(5) . .
F6 C15 C13 111.3(5) . .
F5 C15 C13 108.8(5) . .
F9 C16 F7 105.4(5) . .
F9 C16 F8 104.0(6) . .
F7 C16 F8 110.0(6) . .
F9 C16 C13 111.9(5) . .
F7 C16 C13 114.7(5) . .
F8 C16 C13 110.3(5) . .
O8 C17 C19 112.4(4) . .
O8 C17 C20 112.5(4) . .
C19 C17 C20 111.2(6) . .
O8 C17 C18 108.2(4) . .
C19 C17 C18 105.2(5) . .
C20 C17 C18 106.9(5) . .
F10 C18 F11 106.3(7) . .
F10 C18 F12 108.3(6) . .
F11 C18 F12 108.9(5) . .
F10 C18 C17 110.3(5) . .
F11 C18 C17 110.4(5) . .
F12 C18 C17 112.5(6) . .
F14 C19 F15 110.2(8) . .
F14 C19 F13 105.3(7) . .
F15 C19 F13 107.5(7) . .
F14 C19 C17 111.6(6) . .
F15 C19 C17 115.0(5) . .
F13 C19 C17 106.5(7) . .
F17 C20 F16 108.7(7) . .
F17 C20 F18 106.4(7) . .
F16 C20 F18 108.4(7) . .
F17 C20 C17 111.4(7) . .
F16 C20 C17 111.1(7) . .
F18 C20 C17 110.7(6) . .
O9 C21 C23 108.5(5) . .
O9 C21 C22 113.0(4) . .
C23 C21 C22 109.2(5) . .
O9 C21 C24 110.6(4) . .
C23 C21 C24 107.3(4) . .
C22 C21 C24 107.9(5) . .
F21 C22 F19 108.9(5) . .
F21 C22 F20 108.2(5) . .
F19 C22 F20 105.1(6) . .
F21 C22 C21 111.0(6) . .
F19 C22 C21 114.5(5) . .
F20 C22 C21 108.9(5) . .
F24 C23 F23 107.9(6) . .
F24 C23 F22 107.8(5) . .
F23 C23 F22 104.4(5) . .
F24 C23 C21 112.6(4) . .
F23 C23 C21 110.4(5) . .
F22 C23 C21 113.3(6) . .
F25 C24 F26 108.1(5) . .
F25 C24 F27 106.8(4) . .
F26 C24 F27 108.1(5) . .
F25 C24 C21 110.5(4) . .
F26 C24 C21 110.3(4) . .
F27 C24 C21 112.9(4) . .
O10 C25 C26 103.4(4) . .
C27 C26 C25 103.4(5) . .
C28 C27 C26 103.7(5) . .
O10 C28 C27 105.9(5) . .
O11 C29 C30 107.9(5) . .
O12 C30 C29 108.6(6) . .
O12 C31 C32 109.4(5) . .
O13 C32 C31 108.4(4) . .
O13 C33 C34 109.2(4) . .
O14 C34 C33 108.0(5) . .
O14 C35 C36 108.5(5) . .
O15 C36 C35 108.6(4) . .
O15 C37 C38 108.7(5) . .
O16 C38 C37 107.8(4) . .
O16 C39 C40 107.5(5) . .
O11 C40 C39 110.0(5) . .
O17 C41 C42 113.0(4) . .
O17 C41 C44 111.0(4) . .
C42 C41 C44 109.6(5) . .
O17 C41 C43 108.0(4) . .
C42 C41 C43 107.0(4) . .
C44 C41 C43 108.0(4) . .
F29 C42 F30 111.8(5) . .
F29 C42 F28 103.9(5) . .
F30 C42 F28 105.1(5) . .
F29 C42 C41 112.4(5) . .
F30 C42 C41 115.0(4) . .
F28 C42 C41 107.6(5) . .
F32 C43 F33 109.5(5) . .
F32 C43 F31 104.7(6) . .
F33 C43 F31 105.9(5) . .
F32 C43 C41 113.5(5) . .
F33 C43 C41 113.1(5) . .
F31 C43 C41 109.5(4) . .
F36 C44 F35 106.1(5) . .
F36 C44 F34 109.4(6) . .
F35 C44 F34 105.5(5) . .
F36 C44 C41 113.2(5) . .
F35 C44 C41 109.9(5) . .
F34 C44 C41 112.3(5) . .
O18 C45 C46 107.9(4) . .
O18 C45 C47 109.7(4) . .
C46 C45 C47 109.2(5) . .
O18 C45 C48 111.2(4) . .
C46 C45 C48 110.3(5) . .
C47 C45 C48 108.5(5) . .
F37 C46 F39 108.3(5) . .
F37 C46 F38 110.9(5) . .
F39 C46 F38 103.8(5) . .
F37 C46 C45 112.2(5) . .
F39 C46 C45 111.6(5) . .
F38 C46 C45 109.7(5) . .
F42 C47 F40 113.4(6) . .
F42 C47 F41 105.8(5) . .
F40 C47 F41 103.9(6) . .
F42 C47 C45 111.7(5) . .
F40 C47 C45 110.6(6) . .
F41 C47 C45 111.1(5) . .
F44 C48 F43 110.9(5) . .
F44 C48 F45 104.8(5) . .
F43 C48 F45 109.9(5) . .
F44 C48 C45 110.0(5) . .
F43 C48 C45 110.0(5) . .
F45 C48 C45 111.2(5) . .
O19 C49 C50 113.0(4) . .
O19 C49 C52 110.6(4) . .
C50 C49 C52 109.2(4) . .
O19 C49 C51 108.2(4) . .
C50 C49 C51 108.0(4) . .
C52 C49 C51 107.7(4) . .
F46 C50 F47 108.3(5) . .
F46 C50 F48 106.4(4) . .
F47 C50 F48 105.0(5) . .
F46 C50 C49 114.4(5) . .
F47 C50 C49 111.3(5) . .
F48 C50 C49 110.9(4) . .
F51 C51 F49 107.6(4) . .
F51 C51 F50 106.9(4) . .
F49 C51 F50 106.6(4) . .
F51 C51 C49 111.8(4) . .
F49 C51 C49 110.4(4) . .
F50 C51 C49 113.3(4) . .
F53 C52 F54 106.9(4) . .
F53 C52 F52 106.6(4) . .
F54 C52 F52 107.1(4) . .
F53 C52 C49 112.5(5) . .
F54 C52 C49 110.0(4) . .
F52 C52 C49 113.5(4) . .
O20 C53 C54 105.9(4) . .
C55 C54 C53 103.4(4) . .
C56 C55 C54 102.3(4) . .
O20 C56 C55 104.8(4) . .

loop_
_geom_bond_atom_site_label_1
_geom_bond_atom_site_label_2
_geom_bond_distance
_geom_bond_site_symmetry_2
Co1 O7 1.889(4) .
Co1 O9 1.923(3) .
Co1 O8 1.928(3) .
Co1 O10 2.065(4) .
Co2 O19 1.914(3) .
Co2 O17 1.929(3) .
Co2 O18 1.932(3) .
Co2 O20 2.070(3) .
K1 O4 2.750(4) .
K1 O2 2.760(4) .
K1 O1 2.802(4) .
K1 O5 2.802(4) .
K1 O3 2.812(4) .
K1 O6 2.810(4) .
K1 F18 2.845(5) .
K1 F23 2.922(4) 2_665
K1 F22 3.256(5) 2_665
K2 O12 2.748(4) .
K2 O14 2.751(3) .
K2 O16 2.794(4) .
K2 O11 2.797(4) .
K2 O13 2.802(4) .
K2 O15 2.803(3) .
K2 F34 2.853(4) 2_474
K2 F41 2.974(5) .
K2 F40 3.127(4) .
K2 F35 3.232(5) 2_474
F1 C14 1.315(11) .
F2 C14 1.338(8) .
F3 C14 1.348(10) .
F4 C15 1.326(6) .
F5 C15 1.367(8) .
F6 C15 1.324(8) .
F7 C16 1.312(6) .
F8 C16 1.325(7) .
F9 C16 1.302(8) .
F10 C18 1.301(8) .
F11 C18 1.317(8) .
F12 C18 1.339(8) .
F13 C19 1.389(12) .
F14 C19 1.292(9) .
F15 C19 1.332(9) .
F16 C20 1.320(12) .
F17 C20 1.306(10) .
F18 C20 1.370(9) .
F19 C22 1.343(7) .
F20 C22 1.349(8) .
F21 C22 1.337(9) .
F22 C23 1.384(7) .
F22 K1 3.256(5) 2_464
F23 C23 1.344(8) .
F23 K1 2.922(4) 2_464
F24 C23 1.318(7) .
F25 C24 1.332(6) .
F26 C24 1.337(7) .
F27 C24 1.349(6) .
F28 C42 1.380(7) .
F29 C42 1.288(7) .
F30 C42 1.320(7) .
F31 C43 1.364(7) .
F32 C43 1.274(7) .
F33 C43 1.347(7) .
F34 C44 1.351(8) .
F34 K2 2.853(4) 2_675
F35 C44 1.362(8) .
F35 K2 3.232(5) 2_675
F36 C44 1.292(7) .
F37 C46 1.338(8) .
F38 C46 1.380(8) .
F39 C46 1.372(7) .
F40 C47 1.339(9) .
F41 C47 1.381(7) .
F42 C47 1.333(8) .
F43 C48 1.367(7) .
F44 C48 1.337(7) .
F45 C48 1.369(7) .
F46 C50 1.340(6) .
F47 C50 1.331(7) .
F48 C50 1.361(6) .
F49 C51 1.329(6) .
F50 C51 1.341(5) .
F51 C51 1.319(6) .
F52 C52 1.346(6) .
F53 C52 1.328(7) .
F54 C52 1.337(6) .
O1 C1 1.380(8) .
O1 C12 1.454(8) .
O2 C3 1.390(9) .
O2 C2 1.439(8) .
O3 C4 1.442(7) .
O3 C5 1.436(7) .
O4 C6 1.424(7) .
O4 C7 1.425(6) .
O5 C8 1.419(6) .
O5 C9 1.426(7) .
O6 C11 1.421(7) .
O6 C10 1.437(7) .
O7 C13 1.321(6) .
O8 C17 1.334(6) .
O9 C21 1.328(6) .
O10 C28 1.446(6) .
O10 C25 1.442(7) .
O11 C29 1.436(8) .
O11 C40 1.442(9) .
O12 C31 1.395(9) .
O12 C30 1.436(8) .
O13 C32 1.409(7) .
O13 C33 1.421(7) .
O14 C34 1.413(7) .
O14 C35 1.412(6) .
O15 C37 1.425(7) .
O15 C36 1.430(7) .
O16 C39 1.412(7) .
O16 C38 1.443(7) .
O17 C41 1.338(6) .
O18 C45 1.339(6) .
O19 C49 1.331(5) .
O20 C56 1.441(6) .
O20 C53 1.456(6) .
C1 C2 1.494(12) .
C3 C4 1.487(10) .
C5 C6 1.484(8) .
C7 C8 1.504(8) .
C9 C10 1.467(9) .
C11 C12 1.450(11) .
C13 C15 1.551(9) .
C13 C16 1.553(8) .
C13 C14 1.552(7) .
C17 C19 1.524(8) .
C17 C20 1.541(8) .
C17 C18 1.589(8) .
C21 C23 1.532(8) .
C21 C22 1.552(7) .
C21 C24 1.562(7) .
C25 C26 1.510(8) .
C26 C27 1.493(9) .
C27 C28 1.493(8) .
C29 C30 1.486(12) .
C31 C32 1.508(10) .
C33 C34 1.493(9) .
C35 C36 1.485(9) .
C37 C38 1.474(9) .
C39 C40 1.481(12) .
C41 C42 1.554(7) .
C41 C44 1.552(7) .
C41 C43 1.562(7) .
C45 C46 1.517(7) .
C45 C47 1.549(8) .
C45 C48 1.557(8) .
C49 C50 1.537(8) .
C49 C52 1.558(6) .
C49 C51 1.570(6) .
C53 C54 1.516(8) .
C54 C55 1.512(8) .
C55 C56 1.494(8) .
